data_4135372
loop_
_publ_author_name
'Jeon, Jinwon'
'Lee, Changseok'
'Seo, Huiyeong'
'Hong, Sungwoo'

_publ_section_title
;
 NiH-Catalyzed Proximal-Selective Hydroamination of Unactivated Alkenes.
;
_journal_issue 48
_journal_name_full 'Journal of the American Chemical Society'
_journal_page_first 20470
_journal_page_last 20480
_journal_paper_doi 10.1021/jacs.0c10333
_journal_volume 142
_journal_year 2020
_chemical_formula_sum 'C19 H23 N3 O2'
_chemical_formula_weight 325.40
_space_group_crystal_system triclinic
_space_group_IT_number 2
_space_group_name_Hall '-P 1'
_space_group_name_H-M_alt 'P -1'
_atom_sites_solution_hydrogens mixed
_audit_creation_method SHELXL-2018/3
_cell_angle_alpha 84.1313(17)
_cell_angle_beta 74.5085(15)
_cell_angle_gamma 70.8989(15)
_cell_formula_units_Z 4
_cell_length_a 10.1005(5)
_cell_length_b 11.4816(6)
_cell_length_c 15.6108(8)
_cell_measurement_reflns_used 9054
_cell_measurement_temperature 173(2)
_cell_measurement_theta_max 27.51
_cell_measurement_theta_min 2.71
_cell_volume 1648.34(15)
_computing_cell_refinement 'Bruker APEXIII'
_computing_data_collection 'Bruker APEXIII'
_computing_data_reduction 'Bruker SAINT'
_computing_molecular_graphics ORTEP
_computing_publication_material CIFTAB
_computing_structure_refinement SHELXL
_computing_structure_solution SHELXS
_diffrn_ambient_temperature 173(2)
_diffrn_measured_fraction_theta_full 0.993
_diffrn_measured_fraction_theta_max 0.989
_diffrn_measurement_device_type 'Bruker PHOTON II'
_diffrn_measurement_method 'phi and omega scans'
_diffrn_radiation_type MoK\a
_diffrn_radiation_wavelength 0.71073
_diffrn_reflns_av_R_equivalents 0.0398
_diffrn_reflns_av_unetI/netI 0.0178
_diffrn_reflns_Laue_measured_fraction_full 0.993
_diffrn_reflns_Laue_measured_fraction_max 0.989
_diffrn_reflns_limit_h_max 13
_diffrn_reflns_limit_h_min -12
_diffrn_reflns_limit_k_max 14
_diffrn_reflns_limit_k_min -14
_diffrn_reflns_limit_l_max 20
_diffrn_reflns_limit_l_min -20
_diffrn_reflns_number 94434
_diffrn_reflns_point_group_measured_fraction_full 0.993
_diffrn_reflns_point_group_measured_fraction_max 0.989
_diffrn_reflns_theta_full 25.242
_diffrn_reflns_theta_max 27.590
_diffrn_reflns_theta_min 2.708
_diffrn_source 'fine-focus sealed tube'
_exptl_absorpt_coefficient_mu 0.087
_exptl_absorpt_correction_T_max 0.7456
_exptl_absorpt_correction_T_min 0.7308
_exptl_absorpt_correction_type multi-scan
_exptl_absorpt_process_details SADABS
_exptl_crystal_colour colourless
_exptl_crystal_density_diffrn 1.311
_exptl_crystal_description plate
_exptl_crystal_F_000 696
_exptl_crystal_size_max 0.307
_exptl_crystal_size_mid 0.211
_exptl_crystal_size_min 0.098
_refine_diff_density_max 0.278
_refine_diff_density_min -0.191
_refine_diff_density_rms 0.037
_refine_ls_extinction_method none
_refine_ls_goodness_of_fit_ref 1.076
_refine_ls_hydrogen_treatment mixed
_refine_ls_matrix_type full
_refine_ls_number_parameters 512
_refine_ls_number_reflns 7557
_refine_ls_number_restraints 354
_refine_ls_restrained_S_all 1.060
_refine_ls_R_factor_all 0.0581
_refine_ls_R_factor_gt 0.0479
_refine_ls_shift/su_max 0.000
_refine_ls_shift/su_mean 0.000
_refine_ls_structure_factor_coef Fsqd
_refine_ls_weighting_details 'w=1/[\s^2^(Fo^2^)+(0.0392P)^2^+0.8292P] where P=(Fo^2^+2Fc^2^)/3'
_refine_ls_weighting_scheme calc
_refine_ls_wR_factor_gt 0.1065
_refine_ls_wR_factor_ref 0.1132
_reflns_Friedel_coverage 0.000
_reflns_number_gt 6460
_reflns_number_total 7557
_reflns_threshold_expression 'I > 2\s(I)'
_cod_data_source_file ja0c10333_si_003.cif
_cod_data_source_block A20082O_002
_cod_depositor_comments
;
The following automatic conversions were performed:

data item '_exptl_absorpt_correction_type' value 'MULTI-SCAN' was
changed to 'multi-scan' in accordance with the
/home/data/users/saulius/crontab/automatic-downloads/rss-feeds/ACS/lib/dictionaries/cif_core.dic
dictionary named 'cif_core.dic' version 2.4.2 last updated on
2011-04-26.

Automatic conversion script
Id: cif_fix_values 7556 2019-12-06 15:28:31Z antanas 

 Adding full bibliography for 4135372--4135373.cif.
;
_cod_database_code 4135372
_shelx_shelxl_version_number 2018/3
_shelx_space_group_comment
;
The symmetry employed for this shelxl refinement is uniquely defined
by the following loop, which should always be used as a source of
symmetry information in preference to the above space-group names.
They are only intended as comments.
;
_shelx_estimated_absorpt_t_min 0.974
_shelx_estimated_absorpt_t_max 0.992

loop_
_space_group_symop_operation_xyz
'x, y, z'
'-x, -y, -z'

loop_
_atom_site_label
_atom_site_type_symbol
_atom_site_fract_x
_atom_site_fract_y
_atom_site_fract_z
_atom_site_U_iso_or_equiv
_atom_site_adp_type
_atom_site_occupancy
_atom_site_site_symmetry_order
_atom_site_calc_flag
_atom_site_refinement_flags_posn
_atom_site_refinement_flags_adp
_atom_site_refinement_flags_occupancy
_atom_site_disorder_assembly
_atom_site_disorder_group
C1 C 1.01164(14) 0.22433(12) 0.64592(9) 0.0236(3) Uani 1 1 d . . . . .
N2 N 0.97829(13) 0.27074(11) 0.56783(8) 0.0267(2) Uani 1 1 d . . . . .
C3 C 1.05264(16) 0.33978(13) 0.51881(10) 0.0317(3) Uani 1 1 d . . . . .
H3 H 1.030842 0.371358 0.463801 0.038 Uiso 1 1 calc R U . . .
C4 C 1.16226(17) 0.36970(14) 0.54276(11) 0.0358(3) Uani 1 1 d . . . . .
H4 H 1.211920 0.420509 0.505010 0.043 Uiso 1 1 calc R U . . .
C5 C 1.19583(16) 0.32451(14) 0.62099(11) 0.0348(3) Uani 1 1 d . . . . .
H5 H 1.268889 0.344110 0.638731 0.042 Uiso 1 1 calc R U . . .
C6 C 1.12124(15) 0.24820(13) 0.67570(10) 0.0276(3) Uani 1 1 d . . . . .
C7 C 1.15133(16) 0.19650(15) 0.75712(10) 0.0339(3) Uani 1 1 d . . . . .
H7 H 1.224545 0.212145 0.777376 0.041 Uiso 1 1 calc R U . . .
C8 C 1.07463(17) 0.12400(15) 0.80646(10) 0.0342(3) Uani 1 1 d . . . . .
H8 H 1.095312 0.089419 0.861180 0.041 Uiso 1 1 calc R U . . .
C9 C 0.96523(16) 0.09913(14) 0.77814(9) 0.0300(3) Uani 1 1 d . . . . .
H9 H 0.914052 0.047781 0.813718 0.036 Uiso 1 1 calc R U . . .
C10 C 0.93183(15) 0.14854(12) 0.69940(9) 0.0253(3) Uani 1 1 d . . . . .
N11 N 0.81974(18) 0.13416(16) 0.66675(11) 0.0247(3) Uani 0.896(2) 1 d D U P A 1
H11 H 0.814(2) 0.1665(17) 0.6146(13) 0.030 Uiso 0.896(2) 1 d . U P A 1
C12 C 0.72093(18) 0.07667(15) 0.70829(10) 0.0282(3) Uani 0.896(2) 1 d D U P A 1
O13 O 0.7226(2) 0.02260(19) 0.77947(10) 0.0554(5) Uani 0.896(2) 1 d D U P A 1
C14 C 0.59784(17) 0.09001(14) 0.66405(11) 0.0271(3) Uani 0.896(2) 1 d D U P A 1
H14 H 0.520731 0.170755 0.680205 0.033 Uiso 0.896(2) 1 calc R U P A 1
C15 C 0.5342(2) -0.0156(3) 0.6952(2) 0.0367(6) Uani 0.896(2) 1 d D U P A 1
H15A H 0.433995 0.007179 0.688631 0.044 Uiso 0.896(2) 1 calc R U P A 1
H15B H 0.534037 -0.037991 0.758179 0.044 Uiso 0.896(2) 1 calc R U P A 1
C16 C 0.6353(3) -0.12266(19) 0.63376(15) 0.0390(5) Uani 0.896(2) 1 d D U P A 1
H16A H 0.703006 -0.182467 0.665056 0.047 Uiso 0.896(2) 1 calc R U P A 1
H16B H 0.578572 -0.166138 0.614379 0.047 Uiso 0.896(2) 1 calc R U P A 1
C17 C 0.71893(19) -0.06457(14) 0.55330(11) 0.0315(4) Uani 0.896(2) 1 d D U P A 1
H17A H 0.821231 -0.084168 0.554986 0.038 Uiso 0.896(2) 1 calc R U P A 1
H17B H 0.715670 -0.094567 0.496890 0.038 Uiso 0.896(2) 1 calc R U P A 1
C18 C 0.6404(2) 0.07450(17) 0.56248(14) 0.0241(4) Uani 0.896(2) 1 d D U P A 1
H18 H 0.549386 0.092739 0.542548 0.029 Uiso 0.896(2) 1 calc R U P A 1
N11B N 0.8694(17) 0.0945(13) 0.6559(11) 0.031(3) Uani 0.104(2) 1 d D U P A 2
H11B H 0.865815 0.123827 0.601984 0.037 Uiso 0.104(2) 1 calc R U P A 2
C12B C 0.8112(16) 0.0017(13) 0.6825(8) 0.032(2) Uani 0.104(2) 1 d D U P A 2
O13B O 0.8085(16) -0.0451(13) 0.7543(7) 0.042(3) Uani 0.104(2) 1 d D U P A 2
C14B C 0.7541(13) -0.0440(11) 0.6157(8) 0.0291(19) Uani 0.104(2) 1 d D U P A 2
H14B H 0.837152 -0.103186 0.574928 0.035 Uiso 0.104(2) 1 calc R U P A 2
C15B C 0.6461(18) -0.1115(15) 0.6651(12) 0.034(3) Uani 0.104(2) 1 d D U P A 2
H15C H 0.642507 -0.173117 0.626553 0.040 Uiso 0.104(2) 1 calc R U P A 2
H15D H 0.672846 -0.153706 0.719490 0.040 Uiso 0.104(2) 1 calc R U P A 2
C16B C 0.501(2) -0.009(2) 0.6886(19) 0.034(3) Uani 0.104(2) 1 d D U P A 2
H16C H 0.473349 0.010142 0.752632 0.040 Uiso 0.104(2) 1 calc R U P A 2
H16D H 0.423942 -0.034404 0.675274 0.040 Uiso 0.104(2) 1 calc R U P A 2
C17B C 0.5199(16) 0.1053(12) 0.6317(10) 0.036(2) Uani 0.104(2) 1 d D U P A 2
H17C H 0.532328 0.166378 0.666819 0.043 Uiso 0.104(2) 1 calc R U P A 2
H17D H 0.437306 0.145311 0.604827 0.043 Uiso 0.104(2) 1 calc R U P A 2
C18B C 0.661(2) 0.045(2) 0.5604(12) 0.029(3) Uani 0.104(2) 1 d D U P A 2
H18B H 0.640093 -0.000840 0.516975 0.035 Uiso 0.104(2) 1 calc R U P A 2
N19 N 0.72144(12) 0.15333(10) 0.51071(8) 0.0253(2) Uani 1 1 d . . . . .
C20 C 0.62297(16) 0.27677(14) 0.49988(11) 0.0328(3) Uani 1 1 d . . . . .
H20A H 0.566860 0.311493 0.559007 0.039 Uiso 1 1 calc R U . . .
H20B H 0.554027 0.271635 0.466808 0.039 Uiso 1 1 calc R U . . .
C21 C 0.70797(18) 0.36018(15) 0.44977(11) 0.0376(4) Uani 1 1 d . . . . .
H21A H 0.639964 0.442544 0.441496 0.045 Uiso 1 1 calc R U . . .
H21B H 0.771036 0.370193 0.485458 0.045 Uiso 1 1 calc R U . . .
O22 O 0.79488(14) 0.31229(12) 0.36495(8) 0.0447(3) Uani 1 1 d . . . . .
C23 C 0.8885(2) 0.19150(16) 0.37486(11) 0.0430(4) Uani 1 1 d . . . . .
H23A H 0.956704 0.195169 0.408974 0.052 Uiso 1 1 calc R U . . .
H23B H 0.945713 0.158521 0.315447 0.052 Uiso 1 1 calc R U . . .
C24 C 0.8056(2) 0.10585(16) 0.42214(10) 0.0396(4) Uani 1 1 d . . . . .
H24A H 0.739729 0.099234 0.387222 0.047 Uiso 1 1 calc R U . . .
H24B H 0.873731 0.022612 0.427829 0.047 Uiso 1 1 calc R U . . .
C31 C 0.78889(14) 0.61580(13) -0.00605(9) 0.0241(3) Uani 1 1 d . . . . .
N32 N 0.85162(13) 0.49480(11) -0.02859(8) 0.0289(3) Uani 1 1 d . . . . .
C33 C 0.94812(17) 0.46954(16) -0.10533(11) 0.0369(3) Uani 1 1 d . . . . .
H33 H 0.993533 0.385413 -0.121116 0.044 Uiso 1 1 calc R U . . .
C34 C 0.98838(18) 0.55942(19) -0.16560(11) 0.0433(4) Uani 1 1 d . . . . .
H34 H 1.059185 0.535997 -0.220055 0.052 Uiso 1 1 calc R U . . .
C35 C 0.92412(18) 0.67983(18) -0.14434(11) 0.0415(4) Uani 1 1 d . . . . .
H35 H 0.948603 0.741806 -0.184558 0.050 Uiso 1 1 calc R U . . .
C36 C 0.82086(16) 0.71348(14) -0.06258(10) 0.0311(3) Uani 1 1 d . . . . .
C37 C 0.75065(19) 0.83642(15) -0.03526(12) 0.0393(4) Uani 1 1 d . . . . .
H37 H 0.771239 0.902013 -0.072902 0.047 Uiso 1 1 calc R U . . .
C38 C 0.65333(19) 0.86121(14) 0.04508(11) 0.0379(4) Uani 1 1 d . . . . .
H38 H 0.607216 0.944377 0.063198 0.045 Uiso 1 1 calc R U . . .
C39 C 0.61967(16) 0.76587(13) 0.10190(10) 0.0298(3) Uani 1 1 d . . . . .
H39 H 0.551253 0.785314 0.157661 0.036 Uiso 1 1 calc R U . . .
C40 C 0.68519(14) 0.64499(12) 0.07714(9) 0.0233(3) Uani 1 1 d . . . . .
N41 N 0.64834(13) 0.54590(11) 0.12757(8) 0.0249(2) Uani 1 1 d . . . . .
H41 H 0.6641(18) 0.4801(16) 0.0983(11) 0.030 Uiso 1 1 d . U . . .
C42 C 0.59433(15) 0.54238(13) 0.21658(9) 0.0249(3) Uani 1 1 d . . . . .
O43 O 0.58378(13) 0.62273(10) 0.26645(7) 0.0378(3) Uani 1 1 d . . . . .
C44 C 0.54630(16) 0.43102(13) 0.25510(9) 0.0267(3) Uani 1 1 d . . . . .
H44 H 0.616514 0.376168 0.288026 0.032 Uiso 1 1 calc R U . . .
C45 C 0.39542(19) 0.47585(16) 0.31877(10) 0.0403(4) Uani 1 1 d . . . . .
H45A H 0.377096 0.409819 0.361718 0.048 Uiso 1 1 calc R U . . .
H45B H 0.385334 0.548484 0.352035 0.048 Uiso 1 1 calc R U . . .
C46 C 0.29209(19) 0.5095(2) 0.25858(14) 0.0561(5) Uani 1 1 d . . . . .
H46A H 0.264425 0.599118 0.244965 0.067 Uiso 1 1 calc R U . . .
H46B H 0.203313 0.487652 0.287681 0.067 Uiso 1 1 calc R U . . .
C47 C 0.37296(15) 0.43577(15) 0.17290(11) 0.0342(3) Uani 1 1 d . . . . .
H47A H 0.317482 0.385130 0.160798 0.041 Uiso 1 1 calc R U . . .
H47B H 0.389643 0.491617 0.121338 0.041 Uiso 1 1 calc R U . . .
C48 C 0.51683(14) 0.35378(12) 0.19131(9) 0.0239(3) Uani 1 1 d . . . . .
H48 H 0.499069 0.279363 0.225264 0.029 Uiso 1 1 calc R U . . .
N49 N 0.63327(11) 0.31056(10) 0.11124(7) 0.0213(2) Uani 1 1 d . . . . .
C50 C 0.76141(15) 0.22210(13) 0.13482(10) 0.0296(3) Uani 1 1 d . . . . .
H50A H 0.734331 0.153083 0.170262 0.035 Uiso 1 1 calc R U . . .
H50B H 0.798573 0.263182 0.171630 0.035 Uiso 1 1 calc R U . . .
C51 C 0.87840(16) 0.17246(14) 0.05185(11) 0.0325(3) Uani 1 1 d . . . . .
H51A H 0.908452 0.241167 0.017948 0.039 Uiso 1 1 calc R U . . .
H51B H 0.963808 0.113228 0.068973 0.039 Uiso 1 1 calc R U . . .
O52 O 0.82906(12) 0.11278(10) -0.00291(8) 0.0368(3) Uani 1 1 d . . . . .
C53 C 0.70825(17) 0.19886(16) -0.02808(11) 0.0399(4) Uani 1 1 d . . . . .
H53A H 0.674282 0.158267 -0.067088 0.048 Uiso 1 1 calc R U . . .
H53B H 0.737798 0.267600 -0.062294 0.048 Uiso 1 1 calc R U . . .
C54 C 0.58566(16) 0.24963(15) 0.05217(10) 0.0327(3) Uani 1 1 d . . . . .
H54A H 0.503210 0.309529 0.032458 0.039 Uiso 1 1 calc R U . . .
H54B H 0.552612 0.181650 0.084966 0.039 Uiso 1 1 calc R U . . .

loop_
_atom_site_aniso_label
_atom_site_aniso_U_11
_atom_site_aniso_U_22
_atom_site_aniso_U_33
_atom_site_aniso_U_23
_atom_site_aniso_U_13
_atom_site_aniso_U_12
C1 0.0229(6) 0.0207(6) 0.0243(6) -0.0069(5) -0.0031(5) -0.0033(5)
N2 0.0272(6) 0.0249(6) 0.0276(6) -0.0001(5) -0.0053(5) -0.0088(5)
C3 0.0338(8) 0.0271(7) 0.0324(8) 0.0026(6) -0.0056(6) -0.0101(6)
C4 0.0338(8) 0.0306(8) 0.0428(9) -0.0024(6) -0.0009(7) -0.0161(6)
C5 0.0277(7) 0.0354(8) 0.0433(9) -0.0112(7) -0.0039(6) -0.0132(6)
C6 0.0230(6) 0.0265(7) 0.0308(7) -0.0113(5) -0.0027(5) -0.0044(5)
C7 0.0282(7) 0.0392(8) 0.0344(8) -0.0132(6) -0.0109(6) -0.0045(6)
C8 0.0375(8) 0.0365(8) 0.0253(7) -0.0064(6) -0.0109(6) -0.0029(6)
C9 0.0347(8) 0.0302(7) 0.0229(7) -0.0033(5) -0.0045(6) -0.0084(6)
C10 0.0279(7) 0.0247(6) 0.0229(6) -0.0060(5) -0.0036(5) -0.0080(5)
N11 0.0267(8) 0.0283(8) 0.0210(7) 0.0012(6) -0.0058(6) -0.0118(6)
C12 0.0349(8) 0.0289(8) 0.0217(7) -0.0023(6) -0.0022(6) -0.0146(7)
O13 0.0714(12) 0.0810(13) 0.0362(8) 0.0248(8) -0.0217(8) -0.0543(11)
C14 0.0248(8) 0.0253(7) 0.0291(8) -0.0062(6) 0.0010(6) -0.0093(6)
C15 0.0331(11) 0.0385(10) 0.0408(11) -0.0026(8) -0.0017(9) -0.0199(9)
C16 0.0477(11) 0.0287(9) 0.0419(11) -0.0033(8) -0.0053(9) -0.0176(8)
C17 0.0351(9) 0.0233(8) 0.0342(9) -0.0073(6) -0.0037(7) -0.0087(6)
C18 0.0241(9) 0.0190(10) 0.0299(8) -0.0070(7) -0.0057(7) -0.0066(7)
N11B 0.031(5) 0.031(5) 0.027(4) 0.007(4) -0.001(4) -0.010(4)
C12B 0.035(4) 0.034(4) 0.030(4) 0.000(4) -0.008(3) -0.013(3)
O13B 0.048(6) 0.053(6) 0.032(5) 0.013(5) -0.005(5) -0.034(5)
C14B 0.032(3) 0.027(3) 0.032(3) -0.004(3) -0.006(3) -0.013(3)
C15B 0.038(4) 0.030(4) 0.037(4) -0.002(4) -0.004(4) -0.021(3)
C16B 0.034(4) 0.030(4) 0.039(4) -0.004(4) -0.002(4) -0.017(4)
C17B 0.033(4) 0.033(4) 0.040(4) -0.005(4) -0.003(4) -0.010(3)
C18B 0.028(4) 0.027(4) 0.031(4) -0.004(4) 0.001(4) -0.013(4)
N19 0.0270(6) 0.0235(6) 0.0247(6) -0.0035(4) -0.0048(5) -0.0072(5)
C20 0.0310(7) 0.0287(7) 0.0404(8) 0.0006(6) -0.0152(6) -0.0069(6)
C21 0.0418(9) 0.0315(8) 0.0444(9) 0.0069(7) -0.0210(7) -0.0120(7)
O22 0.0548(7) 0.0509(7) 0.0343(6) 0.0138(5) -0.0189(5) -0.0225(6)
C23 0.0511(10) 0.0456(10) 0.0287(8) 0.0006(7) -0.0005(7) -0.0181(8)
C24 0.0505(10) 0.0373(8) 0.0281(8) -0.0086(6) 0.0009(7) -0.0160(7)
C31 0.0226(6) 0.0284(7) 0.0262(7) 0.0014(5) -0.0103(5) -0.0114(5)
N32 0.0267(6) 0.0316(6) 0.0277(6) -0.0033(5) -0.0065(5) -0.0076(5)
C33 0.0284(7) 0.0446(9) 0.0340(8) -0.0079(7) -0.0046(6) -0.0066(7)
C34 0.0294(8) 0.0722(13) 0.0293(8) -0.0042(8) 0.0000(6) -0.0219(8)
C35 0.0399(9) 0.0613(11) 0.0333(8) 0.0112(8) -0.0096(7) -0.0325(8)
C36 0.0322(7) 0.0390(8) 0.0313(7) 0.0072(6) -0.0136(6) -0.0211(6)
C37 0.0524(10) 0.0334(8) 0.0444(9) 0.0130(7) -0.0218(8) -0.0260(7)
C38 0.0519(10) 0.0226(7) 0.0462(9) 0.0022(6) -0.0229(8) -0.0134(7)
C39 0.0358(8) 0.0258(7) 0.0307(7) -0.0027(6) -0.0123(6) -0.0093(6)
C40 0.0259(6) 0.0235(6) 0.0254(6) 0.0004(5) -0.0107(5) -0.0108(5)
N41 0.0317(6) 0.0204(5) 0.0236(6) -0.0037(4) -0.0045(5) -0.0105(5)
C42 0.0265(7) 0.0264(7) 0.0242(6) -0.0039(5) -0.0088(5) -0.0084(5)
O43 0.0558(7) 0.0356(6) 0.0281(5) -0.0083(4) -0.0085(5) -0.0216(5)
C44 0.0334(7) 0.0284(7) 0.0201(6) -0.0010(5) -0.0073(5) -0.0114(6)
C45 0.0469(9) 0.0465(9) 0.0273(8) -0.0116(7) 0.0074(7) -0.0242(8)
C46 0.0311(9) 0.0714(13) 0.0594(12) -0.0376(10) 0.0011(8) -0.0068(9)
C47 0.0240(7) 0.0388(8) 0.0393(8) -0.0137(7) -0.0061(6) -0.0063(6)
C48 0.0269(7) 0.0231(6) 0.0234(6) -0.0019(5) -0.0043(5) -0.0113(5)
N49 0.0215(5) 0.0203(5) 0.0230(5) -0.0031(4) -0.0070(4) -0.0056(4)
C50 0.0283(7) 0.0273(7) 0.0322(7) 0.0008(6) -0.0116(6) -0.0046(6)
C51 0.0243(7) 0.0279(7) 0.0421(9) -0.0025(6) -0.0081(6) -0.0035(6)
O52 0.0313(5) 0.0290(5) 0.0455(6) -0.0135(5) -0.0041(5) -0.0039(4)
C53 0.0338(8) 0.0459(9) 0.0373(9) -0.0197(7) -0.0096(7) -0.0028(7)
C54 0.0261(7) 0.0372(8) 0.0368(8) -0.0163(6) -0.0091(6) -0.0069(6)

loop_
_atom_type_symbol
_atom_type_description
_atom_type_scat_dispersion_real
_atom_type_scat_dispersion_imag
_atom_type_scat_source
C C 0.0033 0.0016 'International Tables Vol C Tables 4.2.6.8 and 6.1.1.4'
H H 0.0000 0.0000 'International Tables Vol C Tables 4.2.6.8 and 6.1.1.4'
N N 0.0061 0.0033 'International Tables Vol C Tables 4.2.6.8 and 6.1.1.4'
O O 0.0106 0.0060 'International Tables Vol C Tables 4.2.6.8 and 6.1.1.4'

loop_
_geom_angle_atom_site_label_1
_geom_angle_atom_site_label_2
_geom_angle_atom_site_label_3
_geom_angle
_geom_angle_site_symmetry_1
_geom_angle_site_symmetry_3
_geom_angle_publ_flag
N2 C1 C6 122.62(13) . . ?
N2 C1 C10 117.91(12) . . ?
C6 C1 C10 119.47(13) . . ?
C3 N2 C1 117.56(12) . . ?
N2 C3 C4 124.17(14) . . ?
N2 C3 H3 117.9 . . ?
C4 C3 H3 117.9 . . ?
C5 C4 C3 118.78(14) . . ?
C5 C4 H4 120.6 . . ?
C3 C4 H4 120.6 . . ?
C4 C5 C6 119.57(14) . . ?
C4 C5 H5 120.2 . . ?
C6 C5 H5 120.2 . . ?
C7 C6 C5 122.86(14) . . ?
C7 C6 C1 119.85(13) . . ?
C5 C6 C1 117.29(13) . . ?
C8 C7 C6 119.57(14) . . ?
C8 C7 H7 120.2 . . ?
C6 C7 H7 120.2 . . ?
C7 C8 C9 121.52(14) . . ?
C7 C8 H8 119.2 . . ?
C9 C8 H8 119.2 . . ?
C10 C9 C8 120.72(14) . . ?
C10 C9 H9 119.6 . . ?
C8 C9 H9 119.6 . . ?
N11B C10 C9 120.9(6) . . ?
C9 C10 N11 125.32(14) . . ?
N11B C10 C1 115.7(6) . . ?
C9 C10 C1 118.88(13) . . ?
N11 C10 C1 115.77(13) . . ?
C12 N11 C10 127.29(15) . . ?
C12 N11 H11 116.8(12) . . ?
C10 N11 H11 115.9(12) . . ?
O13 C12 N11 123.04(16) . . ?
O13 C12 C14 120.22(15) . . ?
N11 C12 C14 116.62(14) . . ?
C15 C14 C12 109.61(16) . . ?
C15 C14 C18 100.97(17) . . ?
C12 C14 C18 116.66(14) . . ?
C15 C14 H14 109.7 . . ?
C12 C14 H14 109.7 . . ?
C18 C14 H14 109.7 . . ?
C14 C15 C16 104.14(18) . . ?
C14 C15 H15A 110.9 . . ?
C16 C15 H15A 110.9 . . ?
C14 C15 H15B 110.9 . . ?
C16 C15 H15B 110.9 . . ?
H15A C15 H15B 108.9 . . ?
C17 C16 C15 106.30(17) . . ?
C17 C16 H16A 110.5 . . ?
C15 C16 H16A 110.5 . . ?
C17 C16 H16B 110.5 . . ?
C15 C16 H16B 110.5 . . ?
H16A C16 H16B 108.7 . . ?
C18 C17 C16 104.39(15) . . ?
C18 C17 H17A 110.9 . . ?
C16 C17 H17A 110.9 . . ?
C18 C17 H17B 110.9 . . ?
C16 C17 H17B 110.9 . . ?
H17A C17 H17B 108.9 . . ?
N19 C18 C17 115.33(16) . . ?
N19 C18 C14 115.90(17) . . ?
C17 C18 C14 101.98(14) . . ?
N19 C18 H18 107.7 . . ?
C17 C18 H18 107.7 . . ?
C14 C18 H18 107.7 . . ?
C10 N11B C12B 129.9(13) . . ?
C10 N11B H11B 115.0 . . ?
C12B N11B H11B 115.0 . . ?
O13B C12B N11B 121.5(13) . . ?
O13B C12B C14B 120.9(11) . . ?
N11B C12B C14B 117.6(11) . . ?
C18B C14B C12B 121.5(14) . . ?
C18B C14B C15B 98.6(12) . . ?
C12B C14B C15B 109.7(11) . . ?
C18B C14B H14B 108.8 . . ?
C12B C14B H14B 108.8 . . ?
C15B C14B H14B 108.8 . . ?
C16B C15B C14B 104.1(12) . . ?
C16B C15B H15C 110.9 . . ?
C14B C15B H15C 110.9 . . ?
C16B C15B H15D 110.9 . . ?
C14B C15B H15D 110.9 . . ?
H15C C15B H15D 108.9 . . ?
C15B C16B C17B 107.0(13) . . ?
C15B C16B H16C 110.3 . . ?
C17B C16B H16C 110.3 . . ?
C15B C16B H16D 110.3 . . ?
C17B C16B H16D 110.3 . . ?
H16C C16B H16D 108.6 . . ?
C16B C17B C18B 100.6(12) . . ?
C16B C17B H17C 111.6 . . ?
C18B C17B H17C 111.6 . . ?
C16B C17B H17D 111.6 . . ?
C18B C17B H17D 111.6 . . ?
H17C C17B H17D 109.4 . . ?
C14B C18B C17B 102.3(12) . . ?
C14B C18B N19 115.4(15) . . ?
C17B C18B N19 107.6(14) . . ?
C14B C18B H18B 110.4 . . ?
C17B C18B H18B 110.4 . . ?
N19 C18B H18B 110.4 . . ?
C18 N19 C20 110.16(12) . . ?
C18 N19 C24 113.61(13) . . ?
C20 N19 C24 108.28(12) . . ?
C20 N19 C18B 120.9(6) . . ?
C24 N19 C18B 105.2(8) . . ?
N19 C20 C21 110.08(12) . . ?
N19 C20 H20A 109.6 . . ?
C21 C20 H20A 109.6 . . ?
N19 C20 H20B 109.6 . . ?
C21 C20 H20B 109.6 . . ?
H20A C20 H20B 108.2 . . ?
O22 C21 C20 112.03(13) . . ?
O22 C21 H21A 109.2 . . ?
C20 C21 H21A 109.2 . . ?
O22 C21 H21B 109.2 . . ?
C20 C21 H21B 109.2 . . ?
H21A C21 H21B 107.9 . . ?
C23 O22 C21 110.20(12) . . ?
O22 C23 C24 111.76(15) . . ?
O22 C23 H23A 109.3 . . ?
C24 C23 H23A 109.3 . . ?
O22 C23 H23B 109.3 . . ?
C24 C23 H23B 109.3 . . ?
H23A C23 H23B 107.9 . . ?
N19 C24 C23 109.68(13) . . ?
N19 C24 H24A 109.7 . . ?
C23 C24 H24A 109.7 . . ?
N19 C24 H24B 109.7 . . ?
C23 C24 H24B 109.7 . . ?
H24A C24 H24B 108.2 . . ?
N32 C31 C36 122.84(13) . . ?
N32 C31 C40 118.23(12) . . ?
C36 C31 C40 118.92(13) . . ?
C33 N32 C31 117.37(13) . . ?
N32 C33 C34 124.15(16) . . ?
N32 C33 H33 117.9 . . ?
C34 C33 H33 117.9 . . ?
C35 C34 C33 118.68(15) . . ?
C35 C34 H34 120.7 . . ?
C33 C34 H34 120.7 . . ?
C34 C35 C36 120.17(15) . . ?
C34 C35 H35 119.9 . . ?
C36 C35 H35 119.9 . . ?
C37 C36 C35 123.54(15) . . ?
C37 C36 C31 119.68(14) . . ?
C35 C36 C31 116.77(15) . . ?
C38 C37 C36 119.98(14) . . ?
C38 C37 H37 120.0 . . ?
C36 C37 H37 120.0 . . ?
C37 C38 C39 121.24(15) . . ?
C37 C38 H38 119.4 . . ?
C39 C38 H38 119.4 . . ?
C40 C39 C38 120.37(14) . . ?
C40 C39 H39 119.8 . . ?
C38 C39 H39 119.8 . . ?
C39 C40 N41 123.24(13) . . ?
C39 C40 C31 119.80(13) . . ?
N41 C40 C31 116.82(12) . . ?
C42 N41 C40 126.44(12) . . ?
C42 N41 H41 117.2(11) . . ?
C40 N41 H41 116.3(11) . . ?
O43 C42 N41 123.43(13) . . ?
O43 C42 C44 119.61(12) . . ?
N41 C42 C44 116.96(11) . . ?
C42 C44 C45 109.02(12) . . ?
C42 C44 C48 117.94(11) . . ?
C45 C44 C48 100.14(11) . . ?
C42 C44 H44 109.7 . . ?
C45 C44 H44 109.7 . . ?
C48 C44 H44 109.7 . . ?
C46 C45 C44 104.45(13) . . ?
C46 C45 H45A 110.9 . . ?
C44 C45 H45A 110.9 . . ?
C46 C45 H45B 110.9 . . ?
C44 C45 H45B 110.9 . . ?
H45A C45 H45B 108.9 . . ?
C45 C46 C47 106.55(14) . . ?
C45 C46 H46A 110.4 . . ?
C47 C46 H46A 110.4 . . ?
C45 C46 H46B 110.4 . . ?
C47 C46 H46B 110.4 . . ?
H46A C46 H46B 108.6 . . ?
C48 C47 C46 104.54(13) . . ?
C48 C47 H47A 110.8 . . ?
C46 C47 H47A 110.8 . . ?
C48 C47 H47B 110.8 . . ?
C46 C47 H47B 110.8 . . ?
H47A C47 H47B 108.9 . . ?
N49 C48 C47 114.40(11) . . ?
N49 C48 C44 116.02(11) . . ?
C47 C48 C44 103.53(11) . . ?
N49 C48 H48 107.5 . . ?
C47 C48 H48 107.5 . . ?
C44 C48 H48 107.5 . . ?
C48 N49 C54 110.36(10) . . ?
C48 N49 C50 110.62(11) . . ?
C54 N49 C50 108.47(11) . . ?
N49 C50 C51 110.49(12) . . ?
N49 C50 H50A 109.6 . . ?
C51 C50 H50A 109.6 . . ?
N49 C50 H50B 109.6 . . ?
C51 C50 H50B 109.6 . . ?
H50A C50 H50B 108.1 . . ?
O52 C51 C50 111.26(12) . . ?
O52 C51 H51A 109.4 . . ?
C50 C51 H51A 109.4 . . ?
O52 C51 H51B 109.4 . . ?
C50 C51 H51B 109.4 . . ?
H51A C51 H51B 108.0 . . ?
C53 O52 C51 108.88(11) . . ?
O52 C53 C54 111.51(14) . . ?
O52 C53 H53A 109.3 . . ?
C54 C53 H53A 109.3 . . ?
O52 C53 H53B 109.3 . . ?
C54 C53 H53B 109.3 . . ?
H53A C53 H53B 108.0 . . ?
N49 C54 C53 110.43(12) . . ?
N49 C54 H54A 109.6 . . ?
C53 C54 H54A 109.6 . . ?
N49 C54 H54B 109.6 . . ?
C53 C54 H54B 109.6 . . ?
H54A C54 H54B 108.1 . . ?

loop_
_geom_bond_atom_site_label_1
_geom_bond_atom_site_label_2
_geom_bond_distance
_geom_bond_site_symmetry_2
_geom_bond_publ_flag
C1 N2 1.3610(18) . ?
C1 C6 1.4200(19) . ?
C1 C10 1.4335(19) . ?
N2 C3 1.3177(18) . ?
C3 C4 1.407(2) . ?
C3 H3 0.9500 . ?
C4 C5 1.361(2) . ?
C4 H4 0.9500 . ?
C5 C6 1.414(2) . ?
C5 H5 0.9500 . ?
C6 C7 1.412(2) . ?
C7 C8 1.363(2) . ?
C7 H7 0.9500 . ?
C8 C9 1.411(2) . ?
C8 H8 0.9500 . ?
C9 C10 1.378(2) . ?
C9 H9 0.9500 . ?
C10 N11B 1.347(16) . ?
C10 N11 1.420(2) . ?
N11 C12 1.360(2) . ?
N11 H11 0.87(2) . ?
C12 O13 1.218(2) . ?
C12 C14 1.536(2) . ?
C14 C15 1.531(3) . ?
C14 C18 1.541(3) . ?
C14 H14 1.0000 . ?
C15 C16 1.539(3) . ?
C15 H15A 0.9900 . ?
C15 H15B 0.9900 . ?
C16 C17 1.538(3) . ?
C16 H16A 0.9900 . ?
C16 H16B 0.9900 . ?
C17 C18 1.535(2) . ?
C17 H17A 0.9900 . ?
C17 H17B 0.9900 . ?
C18 N19 1.457(3) . ?
C18 H18 1.0000 . ?
N11B C12B 1.357(14) . ?
N11B H11B 0.8800 . ?
C12B O13B 1.190(13) . ?
C12B C14B 1.527(13) . ?
C14B C18B 1.518(16) . ?
C14B C15B 1.539(15) . ?
C14B H14B 1.0000 . ?
C15B C16B 1.533(17) . ?
C15B H15C 0.9900 . ?
C15B H15D 0.9900 . ?
C16B C17B 1.542(18) . ?
C16B H16C 0.9900 . ?
C16B H16D 0.9900 . ?
C17B C18B 1.551(17) . ?
C17B H17C 0.9900 . ?
C17B H17D 0.9900 . ?
C18B N19 1.60(2) . ?
C18B H18B 1.0000 . ?
N19 C20 1.4645(18) . ?
N19 C24 1.4677(18) . ?
C20 C21 1.514(2) . ?
C20 H20A 0.9900 . ?
C20 H20B 0.9900 . ?
C21 O22 1.428(2) . ?
C21 H21A 0.9900 . ?
C21 H21B 0.9900 . ?
O22 C23 1.420(2) . ?
C23 C24 1.508(2) . ?
C23 H23A 0.9900 . ?
C23 H23B 0.9900 . ?
C24 H24A 0.9900 . ?
C24 H24B 0.9900 . ?
C31 N32 1.3638(18) . ?
C31 C36 1.4225(19) . ?
C31 C40 1.4243(19) . ?
N32 C33 1.316(2) . ?
C33 C34 1.410(2) . ?
C33 H33 0.9500 . ?
C34 C35 1.354(3) . ?
C34 H34 0.9500 . ?
C35 C36 1.411(2) . ?
C35 H35 0.9500 . ?
C36 C37 1.408(2) . ?
C37 C38 1.361(2) . ?
C37 H37 0.9500 . ?
C38 C39 1.409(2) . ?
C38 H38 0.9500 . ?
C39 C40 1.3732(19) . ?
C39 H39 0.9500 . ?
C40 N41 1.4107(17) . ?
N41 C42 1.3521(18) . ?
N41 H41 0.870(18) . ?
C42 O43 1.2274(17) . ?
C42 C44 1.5248(19) . ?
C44 C45 1.535(2) . ?
C44 C48 1.5422(18) . ?
C44 H44 1.0000 . ?
C45 C46 1.519(3) . ?
C45 H45A 0.9900 . ?
C45 H45B 0.9900 . ?
C46 C47 1.539(2) . ?
C46 H46A 0.9900 . ?
C46 H46B 0.9900 . ?
C47 C48 1.534(2) . ?
C47 H47A 0.9900 . ?
C47 H47B 0.9900 . ?
C48 N49 1.4668(17) . ?
C48 H48 1.0000 . ?
N49 C54 1.4696(17) . ?
N49 C50 1.4697(17) . ?
C50 C51 1.514(2) . ?
C50 H50A 0.9900 . ?
C50 H50B 0.9900 . ?
C51 O52 1.4210(19) . ?
C51 H51A 0.9900 . ?
C51 H51B 0.9900 . ?
O52 C53 1.417(2) . ?
C53 C54 1.514(2) . ?
C53 H53A 0.9900 . ?
C53 H53B 0.9900 . ?
C54 H54A 0.9900 . ?
C54 H54B 0.9900 . ?

loop_
_geom_hbond_atom_site_label_D
_geom_hbond_atom_site_label_H
_geom_hbond_atom_site_label_A
_geom_hbond_distance_DH
_geom_hbond_distance_HA
_geom_hbond_distance_DA
_geom_hbond_angle_DHA
_geom_hbond_site_symmetry_A
_geom_hbond_publ_flag
N11 H11 N19 0.87(2) 2.11(2) 2.830(2) 139.3(16) . yes
N11B H11B N19 0.88 2.23 2.944(17) 138.4 . yes
N41 H41 N49 0.870(18) 2.052(18) 2.7964(16) 143.0(15) . yes

loop_
_geom_torsion_atom_site_label_1
_geom_torsion_atom_site_label_2
_geom_torsion_atom_site_label_3
_geom_torsion_atom_site_label_4
_geom_torsion
_geom_torsion_site_symmetry_1
_geom_torsion_site_symmetry_2
_geom_torsion_site_symmetry_3
_geom_torsion_site_symmetry_4
_geom_torsion_publ_flag
C6 C1 N2 C3 0.36(19) . . . . ?
C10 C1 N2 C3 -179.64(12) . . . . ?
C1 N2 C3 C4 -1.0(2) . . . . ?
N2 C3 C4 C5 0.5(2) . . . . ?
C3 C4 C5 C6 0.5(2) . . . . ?
C4 C5 C6 C7 179.10(14) . . . . ?
C4 C5 C6 C1 -1.1(2) . . . . ?
N2 C1 C6 C7 -179.53(13) . . . . ?
C10 C1 C6 C7 0.47(19) . . . . ?
N2 C1 C6 C5 0.62(19) . . . . ?
C10 C1 C6 C5 -179.37(12) . . . . ?
C5 C6 C7 C8 179.83(14) . . . . ?
C1 C6 C7 C8 0.0(2) . . . . ?
C6 C7 C8 C9 0.0(2) . . . . ?
C7 C8 C9 C10 -0.5(2) . . . . ?
C8 C9 C10 N11B 156.1(8) . . . . ?
C8 C9 C10 N11 -176.95(14) . . . . ?
C8 C9 C10 C1 0.9(2) . . . . ?
N2 C1 C10 N11B 22.7(8) . . . . ?
C6 C1 C10 N11B -157.3(8) . . . . ?
N2 C1 C10 C9 179.08(12) . . . . ?
C6 C1 C10 C9 -0.92(19) . . . . ?
N2 C1 C10 N11 -2.85(18) . . . . ?
C6 C1 C10 N11 177.14(13) . . . . ?
C9 C10 N11 C12 4.2(3) . . . . ?
C1 C10 N11 C12 -173.74(16) . . . . ?
C10 N11 C12 O13 -4.4(3) . . . . ?
C10 N11 C12 C14 171.58(15) . . . . ?
O13 C12 C14 C15 -26.0(2) . . . . ?
N11 C12 C14 C15 157.93(18) . . . . ?
O13 C12 C14 C18 -139.9(2) . . . . ?
N11 C12 C14 C18 44.0(2) . . . . ?
C12 C14 C15 C16 -83.7(2) . . . . ?
C18 C14 C15 C16 39.9(2) . . . . ?
C14 C15 C16 C17 -17.9(2) . . . . ?
C15 C16 C17 C18 -11.3(2) . . . . ?
C16 C17 C18 N19 162.52(17) . . . . ?
C16 C17 C18 C14 36.0(2) . . . . ?
C15 C14 C18 N19 -173.16(16) . . . . ?
C12 C14 C18 N19 -54.5(2) . . . . ?
C15 C14 C18 C17 -47.05(19) . . . . ?
C12 C14 C18 C17 71.63(19) . . . . ?
C9 C10 N11B C12B 10(2) . . . . ?
C1 C10 N11B C12B 166.3(14) . . . . ?
C10 N11B C12B O13B 1(3) . . . . ?
C10 N11B C12B C14B -177.2(13) . . . . ?
O13B C12B C14B C18B 136.6(17) . . . . ?
N11B C12B C14B C18B -46(2) . . . . ?
O13B C12B C14B C15B 23(2) . . . . ?
N11B C12B C14B C15B -159.5(14) . . . . ?
C18B C14B C15B C16B -40.9(19) . . . . ?
C12B C14B C15B C16B 87.1(19) . . . . ?
C14B C15B C16B C17B 15(2) . . . . ?
C15B C16B C17B C18B 17(2) . . . . ?
C12B C14B C18B C17B -67.2(19) . . . . ?
C15B C14B C18B C17B 52.2(17) . . . . ?
C12B C14B C18B N19 49.3(18) . . . . ?
C15B C14B C18B N19 168.8(13) . . . . ?
C16B C17B C18B C14B -43(2) . . . . ?
C16B C17B C18B N19 -164.9(16) . . . . ?
C17 C18 N19 C20 160.63(15) . . . . ?
C14 C18 N19 C20 -80.35(18) . . . . ?
C17 C18 N19 C24 38.9(2) . . . . ?
C14 C18 N19 C24 157.97(15) . . . . ?
C14B C18B N19 C20 -144.5(10) . . . . ?
C17B C18B N19 C20 -31.0(17) . . . . ?
C14B C18B N19 C24 92.7(14) . . . . ?
C17B C18B N19 C24 -153.8(11) . . . . ?
C18 N19 C20 C21 177.38(14) . . . . ?
C24 N19 C20 C21 -57.83(16) . . . . ?
C18B N19 C20 C21 -179.2(10) . . . . ?
N19 C20 C21 O22 57.35(16) . . . . ?
C20 C21 O22 C23 -56.02(17) . . . . ?
C21 O22 C23 C24 57.14(18) . . . . ?
C18 N19 C24 C23 -178.45(15) . . . . ?
C20 N19 C24 C23 58.84(17) . . . . ?
C18B N19 C24 C23 -170.6(7) . . . . ?
O22 C23 C24 N19 -59.52(19) . . . . ?
C36 C31 N32 C33 1.7(2) . . . . ?
C40 C31 N32 C33 -179.40(12) . . . . ?
C31 N32 C33 C34 -1.0(2) . . . . ?
N32 C33 C34 C35 -0.3(3) . . . . ?
C33 C34 C35 C36 1.1(2) . . . . ?
C34 C35 C36 C37 179.23(15) . . . . ?
C34 C35 C36 C31 -0.4(2) . . . . ?
N32 C31 C36 C37 179.33(13) . . . . ?
C40 C31 C36 C37 0.4(2) . . . . ?
N32 C31 C36 C35 -1.0(2) . . . . ?
C40 C31 C36 C35 -179.89(13) . . . . ?
C35 C36 C37 C38 -179.34(15) . . . . ?
C31 C36 C37 C38 0.3(2) . . . . ?
C36 C37 C38 C39 -0.6(2) . . . . ?
C37 C38 C39 C40 0.1(2) . . . . ?
C38 C39 C40 N41 -174.90(13) . . . . ?
C38 C39 C40 C31 0.7(2) . . . . ?
N32 C31 C40 C39 -179.87(12) . . . . ?
C36 C31 C40 C39 -0.91(19) . . . . ?
N32 C31 C40 N41 -4.03(18) . . . . ?
C36 C31 C40 N41 174.93(12) . . . . ?
C39 C40 N41 C42 -28.1(2) . . . . ?
C31 C40 N41 C42 156.17(13) . . . . ?
C40 N41 C42 O43 -7.5(2) . . . . ?
C40 N41 C42 C44 173.10(12) . . . . ?
O43 C42 C44 C45 48.52(18) . . . . ?
N41 C42 C44 C45 -132.06(13) . . . . ?
O43 C42 C44 C48 161.70(13) . . . . ?
N41 C42 C44 C48 -18.88(18) . . . . ?
C42 C44 C45 C46 82.80(15) . . . . ?
C48 C44 C45 C46 -41.61(16) . . . . ?
C44 C45 C46 C47 23.38(19) . . . . ?
C45 C46 C47 C48 4.58(19) . . . . ?
C46 C47 C48 N49 -157.86(13) . . . . ?
C46 C47 C48 C44 -30.67(16) . . . . ?
C42 C44 C48 N49 52.65(17) . . . . ?
C45 C44 C48 N49 170.66(12) . . . . ?
C42 C44 C48 C47 -73.52(15) . . . . ?
C45 C44 C48 C47 44.49(14) . . . . ?
C47 C48 N49 C54 -53.67(15) . . . . ?
C44 C48 N49 C54 -174.15(12) . . . . ?
C47 C48 N49 C50 -173.72(11) . . . . ?
C44 C48 N49 C50 65.80(14) . . . . ?
C48 N49 C50 C51 176.93(11) . . . . ?
C54 N49 C50 C51 55.75(15) . . . . ?
N49 C50 C51 O52 -59.15(16) . . . . ?
C50 C51 O52 C53 59.92(16) . . . . ?
C51 O52 C53 C54 -59.94(17) . . . . ?
C48 N49 C54 C53 -176.92(12) . . . . ?
C50 N49 C54 C53 -55.58(16) . . . . ?
O52 C53 C54 N49 59.04(18) . . . . ?
